data_1502129
loop_
_publ_author_name
'Dutta, Saikat'
'Bu\<car, Dejan-Kre\<simir'
'MacGillivray, Leonard R.'

_publ_section_title
;
 Resorcinol-templated synthesis of a cofacial terpyridine in crystalline
 \p-stacked columns.
;
_journal_issue 9
_journal_name_full 'Organic letters'
_journal_page_first 2260
_journal_page_last 2262
_journal_paper_doi 10.1021/ol200532t
_journal_volume 13
_journal_year 2011
_chemical_formula_moiety 'C46 H34 Cl4 N6 Zn2, 5(C3 H7 N O)'
_chemical_formula_sum 'C61 H69 Cl4 N11 O5 Zn2'
_chemical_formula_weight 1308.81
_space_group_IT_number 2
_symmetry_cell_setting triclinic
_symmetry_space_group_name_Hall '-P 1'
_symmetry_space_group_name_H-M 'P -1'
_atom_sites_solution_hydrogens geom
_atom_sites_solution_primary direct
_atom_sites_solution_secondary difmap
_audit_creation_date 2010-03-07T18:42:58-00:00
_audit_creation_method 'WinGX routine CIF_UPDATE'
_cell_angle_alpha 72.059(5)
_cell_angle_beta 73.500(5)
_cell_angle_gamma 64.793(5)
_cell_formula_units_Z 2
_cell_length_a 13.4654(14)
_cell_length_b 14.1770(15)
_cell_length_c 18.8934(19)
_cell_measurement_reflns_used 10656
_cell_measurement_temperature 150(2)
_cell_measurement_theta_max 25.35
_cell_measurement_theta_min 1.00
_cell_volume 3055.3(6)
_computing_cell_refinement 'HKL Scalepack (Otwinowski & Minor, 1997)'
_computing_data_collection 'Collect (Nonius BV, 1997-2000)'
_computing_data_reduction 'HKL Denzo, Scalepack (Otwinowski & Minor, 1997)'
_computing_structure_refinement 'SHELXL (Sheldrick, 2008)'
_computing_structure_solution 'SHELXS (Sheldrick, 2008)'
_diffrn_ambient_temperature 150(2)
_diffrn_detector_area_resol_mean 9
_diffrn_measured_fraction_theta_full 0.996
_diffrn_measured_fraction_theta_max 0.996
_diffrn_measurement_device_type KappaCCD
_diffrn_measurement_method 'CCD phi and omega scans'
_diffrn_radiation_monochromator graphite
_diffrn_radiation_type MoK\a
_diffrn_radiation_wavelength 0.71073
_diffrn_reflns_av_R_equivalents 0.0538
_diffrn_reflns_av_unetI/netI 0.0962
_diffrn_reflns_limit_h_max 16
_diffrn_reflns_limit_h_min -16
_diffrn_reflns_limit_k_max 16
_diffrn_reflns_limit_k_min -16
_diffrn_reflns_limit_l_max 22
_diffrn_reflns_limit_l_min -22
_diffrn_reflns_number 20073
_diffrn_reflns_theta_full 25
_diffrn_reflns_theta_max 25
_diffrn_reflns_theta_min 1.63
_exptl_absorpt_coefficient_mu 1.018
_exptl_absorpt_correction_T_max 0.9509
_exptl_absorpt_correction_T_min 0.7777
_exptl_absorpt_correction_type multi-scan
_exptl_absorpt_process_details 'HKL Scalepack (Otwinowski & Minor, 1997)'
_exptl_crystal_colour colorless
_exptl_crystal_density_diffrn 1.423
_exptl_crystal_density_method 'not measured'
_exptl_crystal_description blade
_exptl_crystal_F_000 1360
_exptl_crystal_size_max 0.26
_exptl_crystal_size_mid 0.12
_exptl_crystal_size_min 0.05
_platon_squeeze_details
;
The structure of the metal-organic compound was successfully solved in the 
triclinic space group P-1. Subsequent Fourier recycling allowed the 
identification of electron-density peaks that were attributed to DMF molecules
that appeared to be disordered. Despite the extensive use of restraints, no 
satisfactory models of the DMF molecules could be achieved. Additional 
electron-density peaks were found in the Fourier map, but could not be 
assigned to a certain solvent type. The dataset was therefore treated with 
the SQUEEZE routine in Platon (P. van der Sluis, A. L. Spek, Acta Crystallogr. 
1990, A46, 194.) to remove electron densities arising from the solvent
molecules. Platon identified a solvent-accessible void that accounts for 
approximately 39% of the unit-cell volume (i.e. 1185 A3) and 401 electrons 
per unit cell. Both the volume of the solvent-accessible void and the amount 
of the removed electrons correspond to 10 molecules of DMF per unit cell. 
  
The use of the SQUEEZE routine resulted in a appearance of a series of alerts 
in checkCIF report:
    - differences in the calculated and reported molecular weight (level A)
    - presence of a very large solvent accessible void (level A)
    - differences in the calculated and reported F000 value (level C)
    - differences in the calculated and reported formulas (level C) 
;
_refine_diff_density_max 1.148
_refine_diff_density_min -0.614
_refine_diff_density_rms 0.107
_refine_ls_extinction_method none
_refine_ls_goodness_of_fit_ref 0.941
_refine_ls_hydrogen_treatment constr
_refine_ls_matrix_type full
_refine_ls_number_parameters 518
_refine_ls_number_reflns 10718
_refine_ls_number_restraints 225
_refine_ls_restrained_S_all 0.953
_refine_ls_R_factor_all 0.1129
_refine_ls_R_factor_gt 0.0716
_refine_ls_shift/su_max 0.001
_refine_ls_shift/su_mean 0
_refine_ls_structure_factor_coef Fsqd
_refine_ls_weighting_details 'calc w=1/[\s^2^(Fo^2^)+(0.1293P)^2^+0.0000P] where P=(Fo^2^+2Fc^2^)/3'
_refine_ls_weighting_scheme calc
_refine_ls_wR_factor_gt 0.1905
_refine_ls_wR_factor_ref 0.2067
_reflns_number_gt 6089
_reflns_number_total 10718
_reflns_threshold_expression >2\s(I)
_cod_data_source_file ol200532t_si_011.cif
_cod_data_source_block 6
_cod_original_cell_volume 3055.3(5)
_cod_database_code 1502129

loop_
_space_group_symop_operation_xyz
'x, y, z'
'-x, -y, -z'

loop_
_atom_site_label
_atom_site_type_symbol
_atom_site_fract_x
_atom_site_fract_y
_atom_site_fract_z
_atom_site_U_iso_or_equiv
_atom_site_adp_type
_atom_site_occupancy
_atom_site_symmetry_multiplicity
_atom_site_calc_flag
_atom_site_refinement_flags
_atom_site_disorder_assembly
_atom_site_disorder_group
C1 C 1.0653(5) 0.1437(4) 0.2867(4) 0.0503(15) Uani 1 1 d . . .
C2 C 0.9569(5) 0.1950(5) 0.2723(4) 0.0580(16) Uani 1 1 d U . .
C3 C 0.8737(5) 0.2187(5) 0.3333(4) 0.0576(16) Uani 1 1 d U . .
C4 C 0.8989(5) 0.1917(4) 0.4028(4) 0.0506(15) Uani 1 1 d . . .
C5 C 1.0091(4) 0.1380(4) 0.4146(3) 0.0427(14) Uani 1 1 d . . .
C6 C 1.0456(4) 0.1042(4) 0.4872(3) 0.0422(14) Uani 1 1 d . . .
C7 C 0.9744(5) 0.1150(4) 0.5562(3) 0.0476(15) Uani 1 1 d . A .
C8 C 1.0186(5) 0.0838(4) 0.6224(3) 0.0452(14) Uani 1 1 d . . .
C9 C 1.1327(4) 0.0346(4) 0.6172(3) 0.0448(14) Uani 1 1 d . A .
C10 C 1.1994(4) 0.0180(4) 0.5475(4) 0.0440(14) Uani 1 1 d . . .
C11 C 1.3222(5) -0.0402(4) 0.5365(4) 0.0462(15) Uani 1 1 d . A .
C12 C 1.3790(5) -0.0933(4) 0.5975(4) 0.0519(16) Uani 1 1 d . . .
C13 C 1.4920(5) -0.1457(5) 0.5821(5) 0.0629(19) Uani 1 1 d . A .
C14 C 1.5445(5) -0.1446(5) 0.5082(4) 0.0593(18) Uani 1 1 d . . .
C15 C 1.4854(5) -0.0918(4) 0.4505(4) 0.0544(17) Uani 1 1 d . A .
C16A C 0.9377(5) 0.1042(4) 0.6942(3) 0.0486(15) Uani 0.569(8) 1 d P A 2
C16B C 0.9377(5) 0.1042(4) 0.6942(3) 0.0486(15) Uani 0.431(8) 1 d P A 1
C17A C 0.9761(8) 0.0761(9) 0.7673(5) 0.042(2) Uani 0.569(8) 1 d PDU A 2
C17B C 0.9940(11) 0.0968(10) 0.7639(6) 0.042(2) Uani 0.431(8) 1 d PDU A 1
C18A C 0.9091(7) 0.0408(7) 0.8427(4) 0.051(2) Uani 0.569(8) 1 d PGDU A 2
C18B C 0.9512(9) 0.0250(9) 0.8324(5) 0.051(2) Uani 0.431(8) 1 d PGDU A 1
C19A C 0.8005(7) 0.0468(7) 0.8520(4) 0.064(2) Uani 0.569(8) 1 d PGDU A 2
C19B C 0.8420(9) 0.0294(10) 0.8513(6) 0.064(2) Uani 0.431(8) 1 d PGDU A 1
C20A C 0.7491(7) 0.0040(8) 0.9218(5) 0.081(3) Uani 0.569(8) 1 d PGDU A 2
C20B C 0.8077(10) -0.0328(11) 0.9187(7) 0.081(3) Uani 0.431(8) 1 d PGDU A 1
C21A C 0.8062(10) -0.0448(8) 0.9822(4) 0.106(4) Uani 0.569(8) 1 d PGDU A 2
C21B C 0.8827(13) -0.0993(11) 0.9672(6) 0.106(4) Uani 0.431(8) 1 d PGDU A 1
C22A C 0.9148(10) -0.0508(8) 0.9728(4) 0.096(3) Uani 0.569(8) 1 d PGDU A 2
C22B C 0.9919(12) -0.1036(10) 0.9484(6) 0.096(3) Uani 0.431(8) 1 d PGDU A 1
C23A C 0.9662(7) -0.0080(8) 0.9030(5) 0.078(3) Uani 0.569(8) 1 d PGDU A 2
C23B C 1.0261(9) -0.0415(10) 0.8810(7) 0.078(3) Uani 0.431(8) 1 d PGDU A 1
C24 C 0.5252(4) 0.6668(4) 0.4462(3) 0.0438(14) Uani 1 1 d . . .
C25 C 0.4237(4) 0.6743(4) 0.4935(4) 0.0482(15) Uani 1 1 d . . .
C26 C 0.4198(4) 0.6127(4) 0.5631(4) 0.0508(16) Uani 1 1 d . . .
C27 C 0.5200(4) 0.5378(4) 0.5870(3) 0.0437(14) Uani 1 1 d . . .
C28 C 0.6181(4) 0.5363(4) 0.5354(3) 0.0407(14) Uani 1 1 d . A .
C29 C 0.7301(4) 0.4556(4) 0.5548(3) 0.0339(12) Uani 1 1 d . . .
C30 C 0.7446(4) 0.3777(4) 0.6197(3) 0.0367(12) Uani 1 1 d . A .
C31 C 0.8520(4) 0.3134(4) 0.6334(3) 0.0379(13) Uani 1 1 d . . .
C32 C 0.9407(4) 0.3321(4) 0.5779(3) 0.0363(13) Uani 1 1 d . A .
C33 C 0.9208(4) 0.4038(4) 0.5107(3) 0.0324(12) Uani 1 1 d . . .
C34 C 1.0080(4) 0.4198(4) 0.4450(3) 0.0401(13) Uani 1 1 d . . .
C35 C 1.1216(4) 0.3609(4) 0.4432(3) 0.0462(14) Uani 1 1 d . . .
C36 C 1.1955(5) 0.3811(5) 0.3795(4) 0.0561(16) Uani 1 1 d U . .
C37 C 1.1551(5) 0.4593(5) 0.3167(4) 0.0545(15) Uani 1 1 d U . .
C38 C 1.0423(5) 0.5131(4) 0.3252(3) 0.0505(15) Uani 1 1 d . . .
C39A C 0.8714(4) 0.2248(4) 0.7016(3) 0.0383(13) Uani 0.569(8) 1 d P A 2
C39B C 0.8714(4) 0.2248(4) 0.7016(3) 0.0383(13) Uani 0.431(8) 1 d P A 1
C40A C 0.9478(12) 0.2054(12) 0.7546(7) 0.0469(19) Uani 0.569(8) 1 d PDU A 2
C40B C 0.9599(18) 0.2082(15) 0.7451(11) 0.0469(19) Uani 0.431(8) 1 d PU A 1
C41A C 0.9068(6) 0.2665(8) 0.8171(5) 0.0464(16) Uani 0.569(8) 1 d PGDU A 2
C41B C 0.9351(9) 0.2593(11) 0.8103(6) 0.0464(16) Uani 0.431(8) 1 d PGU A 1
C42A C 0.7950(6) 0.3214(8) 0.8433(5) 0.055(2) Uani 0.569(8) 1 d PGDU A 2
C42B C 0.8261(8) 0.3022(11) 0.8474(7) 0.055(2) Uani 0.431(8) 1 d PGU A 1
C43A C 0.7654(6) 0.3737(8) 0.9018(5) 0.068(2) Uani 0.569(8) 1 d PGDU A 2
C43B C 0.8038(8) 0.3520(11) 0.9061(7) 0.068(2) Uani 0.431(8) 1 d PGU A 1
C44A C 0.8476(8) 0.3710(8) 0.9341(5) 0.069(2) Uani 0.569(8) 1 d PGDU A 2
C44B C 0.8905(10) 0.3588(11) 0.9278(6) 0.069(2) Uani 0.431(8) 1 d PGU A 1
C45A C 0.9593(7) 0.3161(8) 0.9079(5) 0.066(3) Uani 0.569(8) 1 d PGDU A 2
C45B C 0.9994(9) 0.3159(10) 0.8907(7) 0.066(3) Uani 0.431(8) 1 d PGU A 1
C46A C 0.9889(6) 0.2638(7) 0.8494(5) 0.0582(19) Uani 0.569(8) 1 d PGDU A 2
C46B C 1.0218(8) 0.2662(10) 0.8320(7) 0.0582(19) Uani 0.431(8) 1 d PGU A 1
H1 H 1.1246 0.1274 0.2453 0.06 Uiso 1 1 calc R . .
H2 H 0.9413 0.2127 0.2228 0.07 Uiso 1 1 calc R . .
H3 H 0.7982 0.2543 0.3266 0.069 Uiso 1 1 calc R . .
H4 H 0.8407 0.2094 0.4445 0.061 Uiso 1 1 calc R . .
H7 H 0.896 0.1434 0.5587 0.057 Uiso 1 1 calc R . .
H9 H 1.1655 0.0121 0.6609 0.054 Uiso 1 1 calc R . .
H12 H 1.3404 -0.0929 0.6481 0.062 Uiso 1 1 calc R A .
H13 H 1.5336 -0.1824 0.622 0.075 Uiso 1 1 calc R . .
H14 H 1.6229 -0.1811 0.4971 0.071 Uiso 1 1 calc R A .
H15 H 1.5232 -0.0922 0.3997 0.065 Uiso 1 1 calc R . .
H16A H 0.8825 0.0706 0.7015 0.058 Uiso 0.569(8) 1 calc PR A 2
H16B H 0.8886 0.0619 0.7101 0.058 Uiso 0.431(8) 1 calc PR A 1
H17A H 1.0578 0.0328 0.7638 0.051 Uiso 0.569(8) 1 calc PR A 2
H17B H 1.077 0.0636 0.751 0.051 Uiso 0.431(8) 1 calc PR A 1
H19A H 0.7614 0.0802 0.8108 0.076 Uiso 0.569(8) 1 calc PR A 2
H19B H 0.7907 0.0748 0.8181 0.076 Uiso 0.431(8) 1 calc PR A 1
H20A H 0.6749 0.0081 0.9282 0.097 Uiso 0.569(8) 1 calc PR A 2
H20B H 0.7331 -0.0298 0.9316 0.097 Uiso 0.431(8) 1 calc PR A 1
H21A H 0.7711 -0.074 1.0299 0.127 Uiso 0.569(8) 1 calc PR A 2
H21B H 0.8593 -0.1418 1.0133 0.127 Uiso 0.431(8) 1 calc PR A 1
H22A H 0.9539 -0.0842 1.0141 0.115 Uiso 0.569(8) 1 calc PR A 2
H22B H 1.0431 -0.1491 0.9816 0.115 Uiso 0.431(8) 1 calc PR A 1
H23A H 1.0404 -0.0121 0.8966 0.093 Uiso 0.569(8) 1 calc PR A 2
H23B H 1.1008 -0.0444 0.8681 0.093 Uiso 0.431(8) 1 calc PR A 1
H24 H 0.5258 0.7136 0.3978 0.053 Uiso 1 1 calc R . .
H25 H 0.3563 0.7234 0.4763 0.058 Uiso 1 1 calc R . .
H26 H 0.3503 0.6195 0.596 0.061 Uiso 1 1 calc R . .
H27 H 0.5209 0.491 0.6355 0.052 Uiso 1 1 calc R . .
H30 H 0.6818 0.3678 0.655 0.044 Uiso 1 1 calc R . .
H32 H 1.015 0.2946 0.587 0.044 Uiso 1 1 calc R . .
H35 H 1.1475 0.3073 0.4858 0.055 Uiso 1 1 calc R . .
H36 H 1.2733 0.3426 0.3778 0.067 Uiso 1 1 calc R . .
H37 H 1.2037 0.4739 0.2709 0.065 Uiso 1 1 calc R . .
H38 H 1.0142 0.5693 0.2844 0.061 Uiso 1 1 calc R . .
H39A H 0.7966 0.2297 0.7333 0.046 Uiso 0.569(8) 1 calc PR A 2
H39B H 0.799 0.2314 0.7372 0.046 Uiso 0.431(8) 1 calc PR A 1
H40A H 1.0153 0.2194 0.7225 0.056 Uiso 0.569(8) 1 calc PR A 2
H40B H 1.0217 0.2263 0.7073 0.056 Uiso 0.431(8) 1 calc PR A 1
H42A H 0.7389 0.3232 0.8212 0.066 Uiso 0.569(8) 1 calc PR A 2
H42B H 0.7669 0.2975 0.8325 0.066 Uiso 0.431(8) 1 calc PR A 1
H43A H 0.689 0.4112 0.9197 0.082 Uiso 0.569(8) 1 calc PR A 2
H43B H 0.7293 0.3813 0.9314 0.082 Uiso 0.431(8) 1 calc PR A 1
H44A H 0.8273 0.4067 0.9741 0.082 Uiso 0.569(8) 1 calc PR A 2
H44B H 0.8752 0.3929 0.9679 0.082 Uiso 0.431(8) 1 calc PR A 1
H45A H 1.0155 0.3143 0.93 0.08 Uiso 0.569(8) 1 calc PR A 2
H45B H 1.0587 0.3206 0.9056 0.08 Uiso 0.431(8) 1 calc PR A 1
H46A H 1.0653 0.2263 0.8316 0.07 Uiso 0.569(8) 1 calc PR A 2
H46B H 1.0963 0.2368 0.8067 0.07 Uiso 0.431(8) 1 calc PR A 1
N1 N 1.0904(4) 0.1166(3) 0.3543(3) 0.0455(12) Uani 1 1 d . . .
N2 N 1.1572(3) 0.0542(3) 0.4844(3) 0.0417(11) Uani 1 1 d . A .
N3 N 1.3743(4) -0.0391(3) 0.4645(3) 0.0463(12) Uani 1 1 d . . .
N4 N 0.6213(3) 0.5970(3) 0.4660(3) 0.0355(10) Uani 1 1 d . . .
N5 N 0.8168(3) 0.4652(3) 0.5001(2) 0.0361(10) Uani 1 1 d . A .
N6 N 0.9686(4) 0.4936(3) 0.3854(3) 0.0403(11) Uani 1 1 d . . .
Cl1 Cl 1.30705(12) -0.12082(11) 0.34492(10) 0.0578(4) Uani 1 1 d . . .
Cl2 Cl 1.33704(14) 0.14878(13) 0.29868(10) 0.0682(5) Uani 1 1 d . . .
Cl3 Cl 0.76656(14) 0.51655(15) 0.30446(9) 0.0655(5) Uani 1 1 d . . .
Cl4 Cl 0.77992(11) 0.74315(10) 0.36933(9) 0.0523(4) Uani 1 1 d . . .
Zn1 Zn 1.26321(5) 0.03241(5) 0.38084(4) 0.0460(2) Uani 1 1 d . . .
Zn2 Zn 0.78733(5) 0.57357(4) 0.39612(4) 0.0394(2) Uani 1 1 d . . .

loop_
_atom_site_aniso_label
_atom_site_aniso_U_11
_atom_site_aniso_U_22
_atom_site_aniso_U_33
_atom_site_aniso_U_23
_atom_site_aniso_U_13
_atom_site_aniso_U_12
C1 0.050(4) 0.037(3) 0.052(4) -0.014(3) -0.008(3) -0.004(3)
C2 0.065(4) 0.056(4) 0.048(4) -0.007(3) -0.025(3) -0.012(3)
C3 0.051(4) 0.044(3) 0.068(4) -0.020(3) -0.027(3) 0.006(3)
C4 0.039(3) 0.039(3) 0.056(4) -0.012(3) -0.011(3) 0.005(3)
C5 0.036(3) 0.032(3) 0.060(4) -0.019(3) -0.009(3) -0.007(2)
C6 0.035(3) 0.035(3) 0.055(4) -0.017(3) -0.011(3) -0.005(2)
C7 0.048(4) 0.029(3) 0.064(4) -0.015(3) -0.013(3) -0.008(3)
C8 0.051(4) 0.033(3) 0.050(4) -0.014(3) -0.018(3) -0.006(3)
C9 0.035(3) 0.040(3) 0.063(4) -0.019(3) -0.024(3) -0.002(2)
C10 0.038(3) 0.032(3) 0.068(4) -0.018(3) -0.017(3) -0.009(2)
C11 0.041(3) 0.043(3) 0.069(5) -0.019(3) -0.026(3) -0.014(3)
C12 0.043(4) 0.039(3) 0.084(5) -0.026(3) -0.026(3) -0.006(3)
C13 0.044(4) 0.049(4) 0.104(6) -0.025(4) -0.042(4) 0.000(3)
C14 0.038(4) 0.046(4) 0.103(6) -0.027(4) -0.032(4) -0.004(3)
C15 0.031(3) 0.048(3) 0.097(5) -0.037(4) -0.017(3) -0.007(3)
C16A 0.055(4) 0.034(3) 0.055(4) -0.006(3) -0.025(3) -0.008(3)
C16B 0.055(4) 0.034(3) 0.055(4) -0.006(3) -0.025(3) -0.008(3)
C17A 0.047(3) 0.042(3) 0.049(3) -0.012(2) -0.017(2) -0.019(2)
C17B 0.047(3) 0.042(3) 0.049(3) -0.012(2) -0.017(2) -0.019(2)
C18A 0.061(4) 0.046(3) 0.051(3) -0.015(2) -0.008(3) -0.021(3)
C18B 0.061(4) 0.046(3) 0.051(3) -0.015(2) -0.008(3) -0.021(3)
C19A 0.064(4) 0.062(3) 0.060(3) -0.014(2) -0.008(3) -0.020(3)
C19B 0.064(4) 0.062(3) 0.060(3) -0.014(2) -0.008(3) -0.020(3)
C20A 0.080(4) 0.078(4) 0.078(4) -0.007(3) -0.007(3) -0.035(3)
C20B 0.080(4) 0.078(4) 0.078(4) -0.007(3) -0.007(3) -0.035(3)
C21A 0.111(5) 0.106(5) 0.102(5) -0.018(3) -0.020(3) -0.044(4)
C21B 0.111(5) 0.106(5) 0.102(5) -0.018(3) -0.020(3) -0.044(4)
C22A 0.100(5) 0.096(4) 0.087(4) -0.006(3) -0.019(3) -0.041(3)
C22B 0.100(5) 0.096(4) 0.087(4) -0.006(3) -0.019(3) -0.041(3)
C23A 0.076(4) 0.080(4) 0.076(4) -0.008(3) -0.025(3) -0.027(3)
C23B 0.076(4) 0.080(4) 0.076(4) -0.008(3) -0.025(3) -0.027(3)
C24 0.032(3) 0.034(3) 0.069(4) -0.010(3) -0.022(3) -0.008(2)
C25 0.029(3) 0.036(3) 0.081(5) -0.012(3) -0.021(3) -0.007(2)
C26 0.026(3) 0.039(3) 0.081(5) -0.017(3) -0.005(3) -0.006(3)
C27 0.033(3) 0.038(3) 0.057(4) -0.012(3) -0.009(3) -0.010(2)
C28 0.028(3) 0.034(3) 0.065(4) -0.016(3) -0.009(3) -0.012(2)
C29 0.031(3) 0.031(3) 0.043(3) -0.008(2) -0.012(2) -0.011(2)
C30 0.028(3) 0.039(3) 0.041(3) -0.005(3) -0.004(2) -0.014(2)
C31 0.034(3) 0.029(3) 0.053(4) -0.016(3) -0.009(3) -0.008(2)
C32 0.020(3) 0.033(3) 0.060(4) -0.015(3) -0.015(3) -0.006(2)
C33 0.027(3) 0.035(3) 0.040(3) -0.010(2) -0.013(2) -0.009(2)
C34 0.041(3) 0.027(3) 0.057(4) -0.008(3) -0.008(3) -0.018(2)
C35 0.037(3) 0.042(3) 0.055(4) -0.008(3) -0.004(3) -0.015(3)
C36 0.040(3) 0.046(3) 0.083(4) -0.017(3) -0.004(3) -0.019(3)
C37 0.044(4) 0.051(3) 0.060(4) -0.022(2) 0.011(3) -0.016(3)
C38 0.054(4) 0.040(3) 0.052(4) 0.007(3) -0.009(3) -0.024(3)
C39A 0.036(3) 0.036(3) 0.043(3) -0.014(3) -0.009(2) -0.008(2)
C39B 0.036(3) 0.036(3) 0.043(3) -0.014(3) -0.009(2) -0.008(2)
C40A 0.047(2) 0.047(2) 0.047(2) -0.0099(14) -0.0084(14) -0.0186(13)
C40B 0.047(2) 0.047(2) 0.047(2) -0.0099(14) -0.0084(14) -0.0186(13)
C41A 0.048(2) 0.045(2) 0.046(2) -0.0096(13) -0.0086(14) -0.0169(14)
C41B 0.048(2) 0.045(2) 0.046(2) -0.0096(13) -0.0086(14) -0.0169(14)
C42A 0.055(2) 0.056(2) 0.055(2) -0.0128(14) -0.0101(13) -0.0210(15)
C42B 0.055(2) 0.056(2) 0.055(2) -0.0128(14) -0.0101(13) -0.0210(15)
C43A 0.068(3) 0.067(3) 0.069(3) -0.0153(14) -0.0111(14) -0.0247(16)
C43B 0.068(3) 0.067(3) 0.069(3) -0.0153(14) -0.0111(14) -0.0247(16)
C44A 0.069(3) 0.069(3) 0.067(3) -0.0172(14) -0.0132(14) -0.0237(16)
C44B 0.069(3) 0.069(3) 0.067(3) -0.0172(14) -0.0132(14) -0.0237(16)
C45A 0.067(3) 0.068(3) 0.066(3) -0.0152(15) -0.0129(15) -0.0251(16)
C45B 0.067(3) 0.068(3) 0.066(3) -0.0152(15) -0.0129(15) -0.0251(16)
C46A 0.058(2) 0.060(2) 0.060(2) -0.0135(14) -0.0135(14) -0.0226(15)
C46B 0.058(2) 0.060(2) 0.060(2) -0.0135(14) -0.0135(14) -0.0226(15)
N1 0.033(3) 0.041(3) 0.063(4) -0.015(2) -0.018(3) -0.007(2)
N2 0.030(3) 0.037(2) 0.056(3) -0.013(2) -0.017(2) -0.002(2)
N3 0.038(3) 0.039(3) 0.072(4) -0.020(2) -0.017(3) -0.013(2)
N4 0.032(3) 0.026(2) 0.050(3) -0.002(2) -0.014(2) -0.0111(19)
N5 0.029(2) 0.041(2) 0.047(3) -0.016(2) -0.001(2) -0.020(2)
N6 0.044(3) 0.028(2) 0.054(3) -0.007(2) -0.012(2) -0.017(2)
Cl1 0.0485(9) 0.0433(8) 0.0836(12) -0.0296(8) -0.0271(8) 0.0018(6)
Cl2 0.0631(11) 0.0666(10) 0.0845(13) -0.0079(9) -0.0210(9) -0.0336(9)
Cl3 0.0648(11) 0.0937(12) 0.0586(11) -0.0272(9) -0.0100(8) -0.0416(9)
Cl4 0.0399(8) 0.0357(7) 0.0793(11) -0.0035(7) -0.0155(7) -0.0151(6)
Zn1 0.0332(4) 0.0414(4) 0.0654(5) -0.0203(3) -0.0122(3) -0.0075(3)
Zn2 0.0331(4) 0.0355(4) 0.0517(4) -0.0062(3) -0.0124(3) -0.0139(3)

loop_
_atom_type_symbol
_atom_type_description
_atom_type_scat_dispersion_real
_atom_type_scat_dispersion_imag
_atom_type_scat_source
C C 0.0033 0.0016 'International Tables Vol C Tables 4.2.6.8 and 6.1.1.4'
H H 0 0 'International Tables Vol C Tables 4.2.6.8 and 6.1.1.4'
N N 0.0061 0.0033 'International Tables Vol C Tables 4.2.6.8 and 6.1.1.4'
O O 0.0106 0.006 'International Tables Vol C Tables 4.2.6.8 and 6.1.1.4'
Cl Cl 0.1484 0.1585 'International Tables Vol C Tables 4.2.6.8 and 6.1.1.4'
Zn Zn 0.2839 1.4301 'International Tables Vol C Tables 4.2.6.8 and 6.1.1.4'

loop_
_geom_angle_atom_site_label_1
_geom_angle_atom_site_label_2
_geom_angle_atom_site_label_3
_geom_angle
C1 N1 C5 120.1(5)
C1 N1 Zn1 125.2(4)
C3 C2 C1 116.4(6)
C3 C4 C5 121.2(6)
C4 C3 C2 120.2(6)
C4 C5 C6 125.8(5)
C5 N1 Zn1 114.7(4)
C6 C7 C8 120.0(5)
C6 N2 Zn1 120.0(4)
C7 C6 C5 124.7(5)
C7 C8 C16B 117.4(5)
C8 C16B C17B 114.6(6)
C8 C16B C39B 117.4(5)
C8 C9 C10 119.5(5)
C9 C10 C11 123.8(5)
C9 C8 C16B 124.7(5)
C9 C8 C7 118.0(5)
C10 N2 C6 120.2(5)
C10 N2 Zn1 119.9(4)
C11 N3 C15 118.7(5)
C11 N3 Zn1 114.9(3)
C12 C11 C10 122.0(6)
C12 C13 C14 119.1(6)
C13 C12 C11 117.9(6)
C15 C14 C13 120.8(6)
C15 N3 Zn1 125.9(4)
C17B C40B C39B 94.4(13)
C17B C40B C41B 114.9(15)
C18A C17A C40A 108.3(8)
C18A C19A C20A 120
C18B C17B C16B 105.8(8)
C19A C18A C17A 124.0(4)
C19A C18A C23A 120
C19A C20A C21A 120
C19B C18B C17B 124.0(4)
C19B C18B C23B 120
C19B C20B C21B 120
C20B C19B C18B 120
C22A C21A C20A 120
C22A C23A C18A 120
C22B C21B C20B 120
C22B C23B C18B 120
C23A C18A C17A 115.7(4)
C23A C22A C21A 120
C23B C18B C17B 115.7(4)
C23B C22B C21B 120
C24 N4 C28 117.3(5)
C24 N4 Zn2 126.4(4)
C25 C26 C27 119.2(5)
C26 C25 C24 120.5(5)
C27 C28 C29 120.0(5)
C28 C27 C26 116.0(6)
C28 N4 Zn2 116.3(3)
C29 C30 C31 119.4(5)
C29 N5 Zn2 119.9(3)
C30 C29 C28 124.9(5)
C30 C31 C32 116.9(5)
C30 C31 C39B 121.0(5)
C31 C39B C16B 121.1(4)
C31 C39B C40B 118.5(9)
C32 C31 C39B 122.0(5)
C32 C33 C34 125.1(5)
C33 C32 C31 120.6(5)
C33 N5 C29 120.0(5)
C33 N5 Zn2 120.1(3)
C34 N6 Zn2 117.1(3)
C35 C34 C33 123.7(5)
C35 C36 C37 119.4(6)
C36 C35 C34 119.2(6)
C38 C37 C36 116.2(5)
C38 N6 C34 117.4(5)
C38 N6 Zn2 125.4(4)
C39B C16B C17B 83.3(6)
C40B C17B C16B 88.8(11)
C40B C17B C18B 129.8(14)
C40B C39B C16B 86.8(7)
C41A C40A C17A 125.4(11)
C41B C40B C39B 123.6(13)
C41B C42B C43B 120
C42A C41A C40A 124.2(4)
C42A C41A C46A 120
C42A C43A C44A 120
C42B C41B C40B 120.5(9)
C42B C41B C46B 120
C43A C42A C41A 120
C43A C44A C45A 120
C43B C44B C45B 120
C44A C45A C46A 120
C44B C43B C42B 120
C44B C45B C46B 120
C45A C46A C41A 120
C45B C46B C41B 120
C46A C41A C40A 115.8(4)
C46B C41B C40B 119.5(9)
N1 C1 C2 123.8(6)
N1 C5 C4 118.4(5)
N1 C5 C6 115.9(5)
N1 Zn1 Cl1 98.22(12)
N1 Zn1 Cl2 97.26(13)
N2 C10 C11 114.3(5)
N2 C10 C9 121.9(5)
N2 C6 C5 115.1(5)
N2 C6 C7 120.1(5)
N2 Zn1 Cl1 117.89(13)
N2 Zn1 Cl2 126.40(13)
N2 Zn1 N1 74.38(18)
N2 Zn1 N3 75.04(17)
N3 C11 C10 115.6(5)
N3 C11 C12 122.5(5)
N3 C15 C14 120.9(6)
N3 Zn1 Cl1 95.72(12)
N3 Zn1 Cl2 100.98(13)
N3 Zn1 N1 149.42(19)
N4 C24 C25 122.4(6)
N4 C28 C27 124.4(5)
N4 C28 C29 115.4(4)
N4 Zn2 Cl3 98.27(12)
N4 Zn2 Cl4 98.57(11)
N5 C29 C28 113.1(5)
N5 C29 C30 121.9(5)
N5 C33 C32 120.5(5)
N5 C33 C34 114.4(5)
N5 Zn2 Cl3 118.28(11)
N5 Zn2 Cl4 124.10(11)
N5 Zn2 N4 75.06(16)
N5 Zn2 N6 73.98(16)
N6 C34 C33 114.4(5)
N6 C34 C35 121.9(5)
N6 C38 C37 125.6(6)
N6 Zn2 Cl3 97.61(12)
N6 Zn2 Cl4 97.39(11)
N6 Zn2 N4 149.00(17)
Cl2 Zn1 Cl1 115.70(7)
Cl3 Zn2 Cl4 117.59(7)

loop_
_geom_bond_atom_site_label_1
_geom_bond_atom_site_label_2
_geom_bond_distance
C1 C2 1.391(8)
C3 C2 1.372(8)
C4 C3 1.349(8)
C5 C4 1.397(7)
C5 C6 1.459(8)
C5 N1 1.345(7)
C6 C7 1.390(8)
C6 N2 1.354(6)
C8 C7 1.404(8)
C8 C9 1.378(7)
C10 C9 1.392(8)
C11 C10 1.485(7)
C11 C12 1.399(8)
C13 C12 1.367(8)
C13 C14 1.372(9)
C15 C14 1.366(9)
C16B C17B 1.654(15)
C16B C8 1.497(8)
C17A C18A 1.519(7)
C17B C18B 1.519(7)
C18A C19A 1.39
C18A C23A 1.39
C18B C19B 1.39
C18B C23B 1.39
C19A C20A 1.39
C19B C20B 1.39
C20A C21A 1.39
C20B C21B 1.39
C21A C22A 1.39
C21B C22B 1.39
C22A C23A 1.39
C22B C23B 1.39
C25 C24 1.385(8)
C25 C26 1.336(8)
C27 C26 1.409(7)
C28 C27 1.398(7)
C28 C29 1.519(7)
C28 N4 1.329(7)
C30 C29 1.371(7)
C31 C30 1.390(7)
C32 C31 1.409(7)
C32 C33 1.371(7)
C33 C34 1.483(7)
C34 C35 1.392(7)
C35 C36 1.367(8)
C36 C37 1.406(9)
C38 C37 1.366(8)
C39B C16B 1.588(7)
C39B C31 1.490(7)
C39B C40B 1.53(2)
C40A C17A 1.658(17)
C40A C41A 1.518(7)
C40B C17B 1.400(17)
C40B C41B 1.506(17)
C41A C42A 1.39
C41A C46A 1.39
C41B C42B 1.39
C41B C46B 1.39
C42A C43A 1.39
C42B C43B 1.39
C43A C44A 1.39
C43B C44B 1.39
C44A C45A 1.39
C44B C45B 1.39
C45A C46A 1.39
C45B C46B 1.39
N1 C1 1.313(7)
N2 C10 1.330(7)
N3 C11 1.341(7)
N3 C15 1.345(7)
N4 C24 1.323(6)
N5 C29 1.346(6)
N5 C33 1.333(6)
N6 C34 1.336(7)
N6 C38 1.324(7)
Zn1 Cl1 2.2618(15)
Zn1 Cl2 2.2500(18)
Zn1 N1 2.240(4)
Zn1 N2 2.091(4)
Zn1 N3 2.198(5)
Zn2 Cl3 2.2498(16)
Zn2 Cl4 2.2629(14)
Zn2 N4 2.193(4)
Zn2 N5 2.107(4)
Zn2 N6 2.188(4)

loop_
_platon_squeeze_void_nr
_platon_squeeze_void_average_x
_platon_squeeze_void_average_y
_platon_squeeze_void_average_z
_platon_squeeze_void_volume
_platon_squeeze_void_count_electrons
_platon_squeeze_void_content
1 -0.011 0.428 0.000 1185 401 '10 DMF molecules'
